data_4508139
loop_
_publ_author_name
'Lemmerer, Andreas'
'Adsmond, Daniel A.'
'Esterhuysen, Catharine'
'Bernstein, Joel'

_publ_section_title
;
 Polymorphic Co-crystals from Polymorphic Co-crystal Formers: Competition
 between Carboxylic Acid...Pyridine and Phenol...Pyridine Hydrogen Bonds
;
_journal_issue 9
_journal_name_full 'Crystal Growth &amp; Design'
_journal_page_first 3935
_journal_paper_doi 10.1021/cg4006357
_journal_volume 13
_journal_year 2013
_chemical_formula_moiety 'C7 H6 O4, C6 H6 N2 O'
_chemical_formula_sum 'C13 H12 N2 O5'
_chemical_formula_weight 276.25
_chemical_name_systematic
;
 (2,4-dihydroxybenzoic acid).(nicotinamide) Form II
;
_space_group_IT_number 14
_symmetry_cell_setting monoclinic
_symmetry_space_group_name_Hall '-P 2ybc'
_symmetry_space_group_name_H-M 'P 1 21/c 1'
_atom_sites_solution_hydrogens geom
_atom_sites_solution_primary direct
_atom_sites_solution_secondary difmap
_audit_conform_dict_location ftp://ftp.iucr.org/pub/cif_core.dic
_audit_conform_dict_name cif_core.dic
_audit_conform_dict_version 2.3
_audit_creation_date 2009-03-03T18:31:55-00:00
_audit_creation_method 'WinGX routine CIF_UPDATE'
_cell_angle_alpha 90
_cell_angle_beta 109.579(5)
_cell_angle_gamma 90
_cell_formula_units_Z 4
_cell_length_a 12.464(3)
_cell_length_b 8.2856(16)
_cell_length_c 12.665(3)
_cell_measurement_reflns_used 1390
_cell_measurement_temperature 293(2)
_cell_measurement_theta_max 26.59
_cell_measurement_theta_min 2.99
_cell_volume 1232.3(5)
_computing_cell_refinement 'Bruker SAINT+, Bruker (1999)'
_computing_data_collection 'Bruker SMART, Bruker (1998)'
_computing_data_reduction 'Bruker SAINT+'
_computing_molecular_graphics
;
Ortep-3 for Windows (Farrugia, 1997) and DIAMOND (Brandenburg, 1999)
;
_computing_publication_material
;
WinGX publication routines (Farrugia, 1999) and PLATON (Spek, 2009)
;
_computing_structure_refinement 'SHELXL-97 (Sheldrick, 2008)'
_computing_structure_solution 'SHELXS-97 (Sheldrick, 2008)'
_diffrn_ambient_temperature 293(2)
_diffrn_measured_fraction_theta_full 0.998
_diffrn_measured_fraction_theta_max 0.998
_diffrn_measurement_device_type 'Bruker SMART 1K CCD area detector'
_diffrn_measurement_method '\w scans'
_diffrn_radiation_monochromator graphite
_diffrn_radiation_type MoK\a
_diffrn_radiation_wavelength 0.71073
_diffrn_reflns_av_R_equivalents 0.0469
_diffrn_reflns_av_unetI/netI 0.0653
_diffrn_reflns_limit_h_max 15
_diffrn_reflns_limit_h_min -14
_diffrn_reflns_limit_k_max 9
_diffrn_reflns_limit_k_min -10
_diffrn_reflns_limit_l_max 15
_diffrn_reflns_limit_l_min -14
_diffrn_reflns_number 6034
_diffrn_reflns_theta_full 25.5
_diffrn_reflns_theta_max 25.5
_diffrn_reflns_theta_min 1.73
_diffrn_standards_number 0
_exptl_absorpt_coefficient_mu 0.116
_exptl_absorpt_correction_T_max 0.97
_exptl_absorpt_correction_T_min 0.9177
_exptl_absorpt_correction_type multi-scan
_exptl_absorpt_process_details 'SADABS (Sheldrick, 1996)'
_exptl_crystal_colour colourless
_exptl_crystal_density_diffrn 1.489
_exptl_crystal_density_method 'not measured'
_exptl_crystal_description plate
_exptl_crystal_F_000 576
_exptl_crystal_size_max 0.56
_exptl_crystal_size_mid 0.28
_exptl_crystal_size_min 0.26
_refine_diff_density_max 0.167
_refine_diff_density_min -0.18
_refine_diff_density_rms 0.038
_refine_ls_extinction_method none
_refine_ls_goodness_of_fit_ref 0.951
_refine_ls_hydrogen_treatment constr
_refine_ls_matrix_type full
_refine_ls_number_parameters 195
_refine_ls_number_reflns 2285
_refine_ls_number_restraints 0
_refine_ls_restrained_S_all 0.951
_refine_ls_R_factor_all 0.0985
_refine_ls_R_factor_gt 0.0484
_refine_ls_shift/su_max 0
_refine_ls_shift/su_mean 0
_refine_ls_structure_factor_coef Fsqd
_refine_ls_weighting_details 'calc w=1/[\s^2^(Fo^2^)+(0.0468P)^2^] where P=(Fo^2^+2Fc^2^)/3'
_refine_ls_weighting_scheme calc
_refine_ls_wR_factor_gt 0.0886
_refine_ls_wR_factor_ref 0.1011
_reflns_number_gt 1353
_reflns_number_total 2285
_reflns_threshold_expression >2sigma(I)
_cod_data_source_file cg4006357_si_002.cif
_cod_data_source_block 4(II)
_cod_depositor_comments
;
The following automatic conversions were performed:

'_symmetry_cell_setting' value 'Monoclinic' changed to 'monoclinic'
according to /home/saulius/struct/CIF-dictionaries/cif_core.dic
dictionary named 'cif_core.dic' version 2.4.2 from 2011-04-26.

Automatic conversion script
Id: cif_fix_values 1891 2012-01-12 08:04:46Z andrius 
;
_cod_original_cell_volume 1232.3(4)
_cod_original_sg_symbol_H-M P2(1)/c
_cod_database_code 4508139

loop_
_symmetry_equiv_pos_as_xyz
'x, y, z'
'-x, y+1/2, -z+1/2'
'-x, -y, -z'
'x, -y-1/2, z-1/2'

loop_
_atom_site_label
_atom_site_type_symbol
_atom_site_fract_x
_atom_site_fract_y
_atom_site_fract_z
_atom_site_U_iso_or_equiv
_atom_site_adp_type
_atom_site_occupancy
_atom_site_symmetry_multiplicity
_atom_site_calc_flag
_atom_site_refinement_flags
_atom_site_disorder_assembly
_atom_site_disorder_group
C1 C 0.46904(16) 0.8007(2) 0.53678(17) 0.0321(5) Uani 1 1 d . A .
C2 C 0.45484(17) 0.8908(2) 0.62418(18) 0.0371(5) Uani 1 1 d . . .
H2 H 0.5096 0.8837 0.6951 0.044 Uiso 0.500(3) 1 calc PR A 1
O4A O 0.5329(3) 0.8909(4) 0.7263(2) 0.0538(11) Uani 0.500(3) 1 d P A 2
H4A H 0.5816 0.8228 0.7293 0.081 Uiso 0.500(3) 1 calc PR A 2
C3 C 0.36229(17) 0.9899(3) 0.60858(18) 0.0413(6) Uani 1 1 d . A .
H3A H 0.3544 1.0489 0.668 0.05 Uiso 1 1 calc R . .
C4 C 0.28113(16) 1.0002(2) 0.50299(18) 0.0356(5) Uani 1 1 d . . .
C5 C 0.29174(16) 0.9124(2) 0.41536(18) 0.0376(5) Uani 1 1 d . A .
H5 H 0.2363 0.9197 0.3449 0.045 Uiso 1 1 calc R . .
C6 C 0.38532(16) 0.8128(2) 0.43200(18) 0.0344(5) Uani 1 1 d . . .
H6 H 0.3922 0.7533 0.3723 0.041 Uiso 0.500(3) 1 calc PR A 1
O4B O 0.3851(2) 0.7338(4) 0.3421(2) 0.0477(11) Uani 0.500(3) 1 d P A 2
H4B H 0.4432 0.6795 0.3567 0.072 Uiso 0.500(3) 1 calc PR A 2
C7 C 0.57263(17) 0.7030(2) 0.5576(2) 0.0370(5) Uani 1 1 d . . .
O1 O 0.58164(11) 0.62999(19) 0.46879(13) 0.0498(4) Uani 1 1 d . A .
H1 H 0.6434 0.5841 0.4856 0.075 Uiso 1 1 calc R . .
O2 O 0.64615(12) 0.69085(18) 0.65004(13) 0.0488(4) Uani 1 1 d . A .
O3 O 0.19067(12) 1.10067(19) 0.48969(13) 0.0502(4) Uani 1 1 d . A .
H3 H 0.1499 1.1013 0.4237 0.075 Uiso 1 1 calc R . .
C8 C 0.94957(16) 0.3447(2) 0.58606(18) 0.0339(5) Uani 1 1 d . . .
C9 C 0.86061(17) 0.4454(3) 0.58472(19) 0.0406(6) Uani 1 1 d . . .
H9 H 0.8648 0.4994 0.6504 0.049 Uiso 1 1 calc R . .
C10 C 0.76328(18) 0.3898(3) 0.4010(2) 0.0425(6) Uani 1 1 d . . .
H10 H 0.6995 0.4051 0.3376 0.051 Uiso 1 1 calc R . .
C11 C 0.84670(18) 0.2868(3) 0.3941(2) 0.0458(6) Uani 1 1 d . . .
H11 H 0.8398 0.2336 0.3275 0.055 Uiso 1 1 calc R . .
C12 C 0.94084(17) 0.2642(3) 0.48811(19) 0.0421(6) Uani 1 1 d . . .
H12 H 0.9985 0.1947 0.4857 0.051 Uiso 1 1 calc R . .
C13 C 1.04766(17) 0.3277(3) 0.6928(2) 0.0403(5) Uani 1 1 d . . .
N1 N 1.13960(14) 0.2524(2) 0.68759(16) 0.0523(6) Uani 1 1 d . . .
H1S H 1.1979 0.2405 0.7472 0.078 Uiso 1 1 calc R . .
H1A H 1.141 0.2155 0.6246 0.078 Uiso 1 1 calc R . .
N2 N 0.76915(14) 0.4690(2) 0.49405(16) 0.0410(5) Uani 1 1 d . . .
O5 O 1.04105(12) 0.3828(2) 0.78054(14) 0.0583(5) Uani 1 1 d . . .

loop_
_atom_site_aniso_label
_atom_site_aniso_U_11
_atom_site_aniso_U_22
_atom_site_aniso_U_33
_atom_site_aniso_U_23
_atom_site_aniso_U_13
_atom_site_aniso_U_12
C1 0.0234(11) 0.0371(12) 0.0322(13) 0.0020(10) 0.0044(10) -0.0014(9)
C2 0.0295(11) 0.0474(14) 0.0276(13) 0.0007(10) 0.0006(10) -0.0037(10)
O4A 0.0411(19) 0.076(3) 0.033(2) 0.0010(16) -0.0025(15) 0.0044(17)
C3 0.0357(13) 0.0521(15) 0.0355(14) -0.0063(11) 0.0110(11) 0.0022(11)
C4 0.0275(11) 0.0387(13) 0.0390(14) 0.0025(11) 0.0090(10) 0.0026(10)
C5 0.0281(11) 0.0461(14) 0.0327(13) 0.0004(11) 0.0026(10) 0.0010(10)
C6 0.0293(11) 0.0391(13) 0.0322(13) -0.0020(10) 0.0069(10) 0.0007(10)
O4B 0.0406(19) 0.062(2) 0.031(2) -0.0061(15) -0.0007(15) 0.0220(15)
C7 0.0273(12) 0.0367(14) 0.0430(15) 0.0060(11) 0.0066(11) -0.0026(10)
O1 0.0335(9) 0.0617(11) 0.0495(11) -0.0008(8) 0.0076(8) 0.0165(8)
O2 0.0293(8) 0.0633(11) 0.0421(10) 0.0082(8) -0.0033(8) 0.0040(7)
O3 0.0382(9) 0.0648(10) 0.0443(11) -0.0016(9) 0.0095(8) 0.0178(8)
C8 0.0223(10) 0.0404(12) 0.0365(13) 0.0040(10) 0.0065(9) 0.0000(9)
C9 0.0348(12) 0.0461(14) 0.0388(14) -0.0037(10) 0.0095(11) -0.0005(10)
C10 0.0323(12) 0.0520(15) 0.0370(14) 0.0080(11) 0.0032(10) 0.0007(11)
C11 0.0387(13) 0.0610(16) 0.0347(14) -0.0039(11) 0.0083(11) 0.0053(12)
C12 0.0301(12) 0.0543(14) 0.0403(15) 0.0009(11) 0.0097(11) 0.0092(11)
C13 0.0283(12) 0.0501(14) 0.0394(15) 0.0018(12) 0.0073(11) -0.0074(11)
N1 0.0268(10) 0.0778(14) 0.0436(13) 0.0044(10) 0.0003(9) 0.0098(10)
N2 0.0309(10) 0.0435(11) 0.0445(13) 0.0048(9) 0.0074(9) 0.0056(8)
O5 0.0370(9) 0.0941(13) 0.0380(10) -0.0109(9) 0.0050(8) -0.0023(9)

loop_
_atom_type_symbol
_atom_type_description
_atom_type_scat_dispersion_real
_atom_type_scat_dispersion_imag
_atom_type_scat_source
C C 0.0033 0.0016 'International Tables Vol C Tables 4.2.6.8 and 6.1.1.4'
H H 0 0 'International Tables Vol C Tables 4.2.6.8 and 6.1.1.4'
N N 0.0061 0.0033 'International Tables Vol C Tables 4.2.6.8 and 6.1.1.4'
O O 0.0106 0.006 'International Tables Vol C Tables 4.2.6.8 and 6.1.1.4'

loop_
_exptl_crystal_face_index_h
_exptl_crystal_face_index_k
_exptl_crystal_face_index_l
_exptl_crystal_face_perp_dist
1 0 0 0.13
-1 0 0 0.13
0 0 -1 0.14
0 0 1 0.14
-1 -1 1 0.28
1 1 -1 0.28
-1 1 1 0.29
5 -3 -5 0.29

loop_
_geom_angle_atom_site_label_1
_geom_angle_atom_site_label_2
_geom_angle_atom_site_label_3
_geom_angle
C6 C1 C2 117.69(18)
C6 C1 C7 122.96(19)
C2 C1 C7 119.31(19)
O4A C2 C3 116.4(2)
O4A C2 C1 121.6(2)
C3 C2 C1 121.94(19)
C3 C2 H2 119
C1 C2 H2 119
C2 O4A H4A 109.5
C2 C3 C4 118.9(2)
C2 C3 H3A 120.6
C4 C3 H3A 120.6
O3 C4 C5 121.6(2)
O3 C4 C3 117.61(19)
C5 C4 C3 120.83(19)
C4 C5 C6 119.9(2)
C4 C5 H5 120.1
C6 C5 H5 120.1
O4B C6 C5 114.1(2)
O4B C6 C1 125.1(2)
C5 C6 C1 120.8(2)
C5 C6 H6 119.6
C1 C6 H6 119.6
C6 O4B H4B 109.5
O2 C7 O1 121.91(19)
O2 C7 C1 123.2(2)
O1 C7 C1 114.92(19)
C7 O1 H1 109.5
C4 O3 H3 109.5
C12 C8 C9 117.3(2)
C12 C8 C13 124.16(19)
C9 C8 C13 118.5(2)
N2 C9 C8 123.3(2)
N2 C9 H9 118.3
C8 C9 H9 118.3
N2 C10 C11 123.1(2)
N2 C10 H10 118.4
C11 C10 H10 118.4
C10 C11 C12 118.4(2)
C10 C11 H11 120.8
C12 C11 H11 120.8
C11 C12 C8 120.0(2)
C11 C12 H12 120
C8 C12 H12 120
O5 C13 N1 122.7(2)
O5 C13 C8 120.01(19)
N1 C13 C8 117.3(2)
C13 N1 H1S 120
C13 N1 H1A 120
H1S N1 H1A 120
C10 N2 C9 117.93(18)

loop_
_geom_bond_atom_site_label_1
_geom_bond_atom_site_label_2
_geom_bond_distance
C1 C6 1.390(3)
C1 C2 1.395(3)
C1 C7 1.471(3)
C2 O4A 1.333(3)
C2 C3 1.375(3)
C2 H2 0.93
O4A H4A 0.82
C3 C4 1.383(3)
C3 H3A 0.93
C4 O3 1.366(2)
C4 C5 1.370(3)
C5 C6 1.386(3)
C5 H5 0.93
C6 O4B 1.312(3)
C6 H6 0.93
O4B H4B 0.82
C7 O2 1.225(3)
C7 O1 1.315(3)
O1 H1 0.82
O3 H3 0.82
C8 C12 1.380(3)
C8 C9 1.384(3)
C8 C13 1.495(3)
C9 N2 1.334(3)
C9 H9 0.93
C10 N2 1.329(3)
C10 C11 1.370(3)
C10 H10 0.93
C11 C12 1.376(3)
C11 H11 0.93
C12 H12 0.93
C13 O5 1.230(2)
C13 N1 1.325(3)
N1 H1S 0.86
N1 H1A 0.86

loop_
_geom_hbond_atom_site_label_D
_geom_hbond_atom_site_label_H
_geom_hbond_atom_site_label_A
_geom_hbond_distance_DH
_geom_hbond_distance_HA
_geom_hbond_distance_DA
_geom_hbond_angle_DHA
_geom_hbond_site_symmetry_A
O1 H1 N2 0.82 1.81 2.616(2) 169 .
O3 H3 O5 0.82 1.87 2.684(2) 172 4_475
O4A H4A O2 0.82 1.84 2.566(3) 147 .
O4B H4B O1 0.82 1.88 2.585(3) 144 .
N1 H1S O2 0.86 1.99 2.818(2) 162 2_746
N1 H1A O3 0.86 2.22 3.056(2) 165 1_645
C3 H3A O2 0.93 2.59 3.514(3) 173 2_656
C12 H12 O3 0.93 2.50 3.390(3) 160 1_645

loop_
_geom_torsion_atom_site_label_1
_geom_torsion_atom_site_label_2
_geom_torsion_atom_site_label_3
_geom_torsion_atom_site_label_4
_geom_torsion
C6 C1 C2 O4A -177.5(2)
C7 C1 C2 O4A 0.1(3)
C6 C1 C2 C3 -0.5(3)
C7 C1 C2 C3 177.08(18)
O4A C2 C3 C4 177.1(2)
C1 C2 C3 C4 -0.1(3)
C2 C3 C4 O3 -179.39(18)
C2 C3 C4 C5 0.6(3)
O3 C4 C5 C6 179.46(17)
C3 C4 C5 C6 -0.6(3)
C4 C5 C6 O4B 179.3(2)
C4 C5 C6 C1 -0.1(3)
C2 C1 C6 O4B -178.7(3)
C7 C1 C6 O4B 3.8(4)
C2 C1 C6 C5 0.6(3)
C7 C1 C6 C5 -176.92(18)
C6 C1 C7 O2 -179.32(19)
C2 C1 C7 O2 3.2(3)
C6 C1 C7 O1 1.4(3)
C2 C1 C7 O1 -176.12(18)
C12 C8 C9 N2 -0.8(3)
C13 C8 C9 N2 -179.96(19)
N2 C10 C11 C12 0.1(3)
C10 C11 C12 C8 -0.2(3)
C9 C8 C12 C11 0.5(3)
C13 C8 C12 C11 179.57(19)
C12 C8 C13 O5 -168.4(2)
C9 C8 C13 O5 10.6(3)
C12 C8 C13 N1 11.7(3)
C9 C8 C13 N1 -169.21(18)
C11 C10 N2 C9 -0.4(3)
C8 C9 N2 C10 0.8(3)
